data_7710360
loop_
_publ_author_name
'King, David M.'
'Atkinson, Benjamin E.'
'Chatelain, Lucile'
'Gregson, Matthew'
'Seed, John A.'
'Wooles, Ashley J.'
'Kaltsoyannis, Nikolas'
'Liddle, Stephen T.'

_publ_section_title
;
 Uranium--nitride chemistry: uranium--uranium electronic communication
 mediated by nitride bridges
;
_journal_name_full 'Dalton Transactions'
_journal_paper_doi 10.1039/D2DT00998F
_journal_year 2022
_chemical_absolute_configuration unk
_chemical_formula_moiety 'C66 H151 Li3 N10 Si6 U2'
_chemical_formula_sum 'C66 H151 Li3 N10 Si6 U2'
_chemical_formula_weight 1750.38
_chemical_properties_physical Air-sensitive,Moisture-sensitive
_space_group_crystal_system tetragonal
_space_group_IT_number 96
_space_group_name_Hall 'P 4nw 2abw'
_space_group_name_H-M_alt 'P 43 21 2'
_atom_sites_solution_hydrogens geom
_atom_sites_solution_primary direct
_atom_sites_solution_secondary difmap
_audit_creation_date 2021-07-06
_audit_creation_method
;
Olex2 1.2
(compiled 2018.05.29 svn.r3508 for OlexSys, GUI svn.r5506)
;
_audit_update_record
;
2021-10-15 deposited with the CCDC.	2022-05-20 downloaded from the CCDC.
;
_cell_angle_alpha 90
_cell_angle_beta 90
_cell_angle_gamma 90
_cell_formula_units_Z 4
_cell_length_a 16.9119(2)
_cell_length_b 16.9119(2)
_cell_length_c 28.5448(6)
_cell_measurement_reflns_used 16278
_cell_measurement_temperature 120(2)
_cell_measurement_theta_max 74.3420
_cell_measurement_theta_min 4.0480
_cell_volume 8164.2(2)
_computing_cell_refinement
;
CrysAlisPro, Agilent Technologies,
Version 1.171.37.35 (release 13-08-2014 CrysAlis171 .NET)
(compiled Aug 13 2014,18:06:01)
;
_computing_data_collection
;
CrysAlisPro, Agilent Technologies,
Version 1.171.37.35 (release 13-08-2014 CrysAlis171 .NET)
(compiled Aug 13 2014,18:06:01)
;
_computing_data_reduction
;
CrysAlisPro, Agilent Technologies,
Version 1.171.37.35 (release 13-08-2014 CrysAlis171 .NET)
(compiled Aug 13 2014,18:06:01)
;
_computing_molecular_graphics 'Olex2 (Dolomanov et al., 2009)'
_computing_publication_material 'Olex2 (Dolomanov et al., 2009)'
_computing_structure_refinement 'ShelXL (Sheldrick, 2015)'
_computing_structure_solution 'ShelXS (Sheldrick, 2008)'
_diffrn_ambient_environment N~2~
_diffrn_ambient_temperature 120(2)
_diffrn_crystal_treatment 'flash frozen in gaseous N2'
_diffrn_detector 'CCD area detector'
_diffrn_detector_area_resol_mean 10.3613
_diffrn_detector_type 'Agilent Diffraction Atlas detector'
_diffrn_measured_fraction_theta_full 1.000
_diffrn_measured_fraction_theta_max 0.992
_diffrn_measurement_details
;
#__ type_ start__ end____ width___ exp.time_
  1 omega  -64.00  -18.00   1.0000   17.5000
omega____ theta____ kappa____ phi______ frames
    -      -38.5000  127.0000  148.0000 46

#__ type_ start__ end____ width___ exp.time_
  2 omega -109.00  -12.00   1.0000   17.5000
omega____ theta____ kappa____ phi______ frames
    -      -38.5000  -57.0000    0.0000 97

#__ type_ start__ end____ width___ exp.time_
  3 omega  -50.00   34.00   1.0000   17.5000
omega____ theta____ kappa____ phi______ frames
    -      -38.5000   38.0000  150.0000 84

#__ type_ start__ end____ width___ exp.time_
  4 omega   41.00   68.00   1.0000   17.5000
omega____ theta____ kappa____ phi______ frames
    -       43.3152 -125.0000  -30.0000 27

#__ type_ start__ end____ width___ exp.time_
  5 omega  130.00  157.00   1.0000   70.0000
omega____ theta____ kappa____ phi______ frames
    -      106.1322   61.0000 -120.0000 27

#__ type_ start__ end____ width___ exp.time_
  6 omega   45.00  109.00   1.0000   70.0000
omega____ theta____ kappa____ phi______ frames
    -      106.1322  -95.0000 -150.0000 64

#__ type_ start__ end____ width___ exp.time_
  7 omega   43.00   93.00   1.0000   70.0000
omega____ theta____ kappa____ phi______ frames
    -      106.1322  -45.0000   60.0000 50

#__ type_ start__ end____ width___ exp.time_
  8 omega   54.00   88.00   1.0000   70.0000
omega____ theta____ kappa____ phi______ frames
    -      106.1322  -30.0000  120.0000 34

#__ type_ start__ end____ width___ exp.time_
  9 omega   61.00  172.00   1.0000   70.0000
omega____ theta____ kappa____ phi______ frames
    -      106.1322   15.0000   60.0000 111

#__ type_ start__ end____ width___ exp.time_
 10 omega   58.00   85.00   1.0000   70.0000
omega____ theta____ kappa____ phi______ frames
    -      106.1322  -30.0000 -150.0000 27

#__ type_ start__ end____ width___ exp.time_
 11 omega   37.00   78.00   1.0000   70.0000
omega____ theta____ kappa____ phi______ frames
    -      106.1322  -45.0000 -180.0000 41

#__ type_ start__ end____ width___ exp.time_
 12 omega   39.00   91.00   1.0000   70.0000
omega____ theta____ kappa____ phi______ frames
    -      106.1322  -30.0000 -120.0000 52

#__ type_ start__ end____ width___ exp.time_
 13 omega   46.00   88.00   1.0000   70.0000
omega____ theta____ kappa____ phi______ frames
    -      106.1322  -30.0000   90.0000 42
;
_diffrn_measurement_device '\k-geometry diffractometer'
_diffrn_measurement_device_type 'SuperNova-Duo, Atlas'
_diffrn_measurement_method '\w scans'
_diffrn_measurement_specimen_support 'MiTeGen micromount'
_diffrn_orient_matrix_UB_11 -0.0354180000
_diffrn_orient_matrix_UB_12 0.0776197000
_diffrn_orient_matrix_UB_13 -0.0188059000
_diffrn_orient_matrix_UB_21 -0.0076854000
_diffrn_orient_matrix_UB_22 0.0312171000
_diffrn_orient_matrix_UB_23 0.0504730000
_diffrn_orient_matrix_UB_31 0.0836187000
_diffrn_orient_matrix_UB_32 0.0359605000
_diffrn_orient_matrix_UB_33 -0.0033005000
_diffrn_radiation_monochromator mirror
_diffrn_radiation_probe x-ray
_diffrn_radiation_type CuK\a
_diffrn_radiation_wavelength 1.54184
_diffrn_reflns_av_R_equivalents 0.0452
_diffrn_reflns_av_unetI/netI 0.0353
_diffrn_reflns_Laue_measured_fraction_full 1.000
_diffrn_reflns_Laue_measured_fraction_max 0.992
_diffrn_reflns_limit_h_max 20
_diffrn_reflns_limit_h_min -11
_diffrn_reflns_limit_k_max 15
_diffrn_reflns_limit_k_min -20
_diffrn_reflns_limit_l_max 33
_diffrn_reflns_limit_l_min -35
_diffrn_reflns_number 36472
_diffrn_reflns_point_group_measured_fraction_full 1.000
_diffrn_reflns_point_group_measured_fraction_max 0.987
_diffrn_reflns_theta_full 67.684
_diffrn_reflns_theta_max 74.482
_diffrn_reflns_theta_min 4.008
_diffrn_source 'microfocus sealed tube'
_diffrn_source_type 'Agilent Diffraction microfocus tube'
_exptl_absorpt_coefficient_mu 12.229
_exptl_absorpt_correction_T_max 0.633
_exptl_absorpt_correction_T_min 0.336
_exptl_absorpt_correction_type gaussian
_exptl_absorpt_process_details
;
CrysAlisPro, Agilent Technologies,
Version 1.171.37.35 (release 13-08-2014 CrysAlis171 .NET)
(compiled Aug 13 2014,18:06:01)
Numerical absorption correction based on gaussian integration over
			a multifaceted crystal model
Empirical absorption correction using spherical harmonics,
 implemented in SCALE3 ABSPACK scaling algorithm.
;
_exptl_crystal_colour 'clear red'
_exptl_crystal_colour_lustre clear
_exptl_crystal_colour_primary red
_exptl_crystal_density_diffrn 1.424
_exptl_crystal_description block
_exptl_crystal_F_000 3576
_exptl_crystal_size_max 0.1303
_exptl_crystal_size_mid 0.0493
_exptl_crystal_size_min 0.0449
_refine_diff_density_max 1.175
_refine_diff_density_min -1.276
_refine_diff_density_rms 0.084
_refine_ls_abs_structure_details
;
 Refined as an inversion twin.
;
_refine_ls_abs_structure_Flack -0.031(6)
_refine_ls_extinction_method none
_refine_ls_goodness_of_fit_ref 1.018
_refine_ls_hydrogen_treatment constr
_refine_ls_matrix_type full
_refine_ls_number_parameters 413
_refine_ls_number_reflns 8252
_refine_ls_number_restraints 0
_refine_ls_restrained_S_all 1.018
_refine_ls_R_factor_all 0.0271
_refine_ls_R_factor_gt 0.0240
_refine_ls_shift/su_max 0.001
_refine_ls_shift/su_mean 0.000
_refine_ls_structure_factor_coef Fsqd
_refine_ls_weighting_details 'w=1/[\s^2^(Fo^2^)+(0.0254P)^2^+8.1785P] where P=(Fo^2^+2Fc^2^)/3'
_refine_ls_weighting_scheme calc
_refine_ls_wR_factor_gt 0.0550
_refine_ls_wR_factor_ref 0.0564
_reflns_Friedel_coverage 0.749
_reflns_Friedel_fraction_full 1.000
_reflns_Friedel_fraction_max 0.980
_reflns_number_gt 7828
_reflns_number_total 8252
_reflns_threshold_expression 'I > 2\s(I)'
_cod_data_source_file d2dt00998f2.cif
_cod_data_source_block 5
_cod_original_cell_volume 8164.2(3)
_cod_database_code 7710360
_nottingham_internal_coll_name UMGALE
_nottingham_internal_coll_number 15053
_nottingham_internal_coll_client MG/STL
_nottingham_internal_coll_type custom
_nottingham_internal_coll_frame_method 'omega scans'
_nottingham_internal_coll_frame_time '17.5000, 70.0000'
_nottingham_internal_coll_frame_width 1.0000
_nottingham_internal_coll_user pcxmjg
_nottingham_internal_coll_date 08/08/2015
_nottingham_internal_coll_location NOTTS
_nottingham_internal_coll_instrument 'SN, XDA 017/09'
_nottingham_internal_process_date 09/08/2015
_nottingham_internal_process_user pczmjg1
_nottingham_internal_solution_date 10/08/2015
_nottingham_internal_solution_user pczmjg1
_nottingham_internal_refinement_date 10/08/2015
_nottingham_internal_refinement_user pczmjg1
_nottingham_internal_self_archive_date 10/08/2015
_nottingham_internal_self_validation_date 10/08/2015
_nottingham_internal_self_validation_user pczmjg1
_shelx_shelxl_version_number 2018/3
_chemical_oxdiff_formula 'C53 H99 Li2 N5 O6 Si3 U'
_chemical_oxdiff_usercomment 'UMGALE #15053 SN-659 FOR MG/STL IN FOMBLIN FILM ON MICROMOUNT'
_shelx_space_group_comment
;
The symmetry employed for this shelxl refinement is uniquely defined
by the following loop, which should always be used as a source of
symmetry information in preference to the above space-group names.
They are only intended as comments.
;
_shelx_estimated_absorpt_t_max 0.610
_shelx_estimated_absorpt_t_min 0.299
_reflns_odcompleteness_completeness 99.91
_reflns_odcompleteness_iscentric 1
_reflns_odcompleteness_theta 66.97
_olex2_refinement_description
;
1. Twinned data refinement
 Scales: 1.031(6)
 -0.031(6)
2. Fixed Uiso
 At 1.2 times of:
  All C(H) groups, All C(H,H) groups, All N(H) groups
 At 1.5 times of:
  All C(H,H,H) groups
3.a Ternary CH refined with riding coordinates:
 C1(H1), C4(H4), C7(H7), C12(H12), C15(H15), C18(H18), C23(H23), C26(H26),
 C29(H29)
3.b Secondary CH2 refined with riding coordinates:
 C10(H10A,H10B), C11(H11A,H11B), C21(H21A,H21B), C22(H22A,H22B), C32(H32A,
 H32B), C33(H33A,H33B)
3.c Aromatic/amide H refined with riding coordinates:
 N6(H6)
3.d Idealised Me refined as rotating group:
 C2(H2A,H2B,H2C), C3(H3A,H3B,H3C), C5(H5A,H5B,H5C), C6(H6A,H6B,H6C), C8(H8A,
 H8B,H8C), C9(H9A,H9B,H9C), C13(H13A,H13B,H13C), C14(H14A,H14B,H14C), C16(H16A,
 H16B,H16C), C17(H17A,H17B,H17C), C19(H19A,H19B,H19C), C20(H20A,H20B,H20C),
 C24(H24A,H24B,H24C), C25(H25A,H25B,H25C), C27(H27A,H27B,H27C), C28(H28A,H28B,
 H28C), C30(H30A,H30B,H30C), C31(H31A,H31B,H31C)
;
_olex2_submission_special_instructions 'No special instructions were received'

loop_
_space_group_symop_operation_xyz
'x, y, z'
'-y+1/2, x+1/2, z+3/4'
'-x, -y, z+1/2'
'y+1/2, -x+1/2, z+1/4'
'x+1/2, -y+1/2, -z+1/4'
'-x+1/2, y+1/2, -z+3/4'
'y, x, -z'
'-y, -x, -z+1/2'

loop_
_atom_site_label
_atom_site_type_symbol
_atom_site_fract_x
_atom_site_fract_y
_atom_site_fract_z
_atom_site_U_iso_or_equiv
_atom_site_adp_type
_atom_site_occupancy
_atom_site_site_symmetry_order
_atom_site_calc_flag
_atom_site_refinement_flags_posn
_atom_site_refinement_flags_adp
_atom_site_refinement_flags_occupancy
_atom_site_disorder_assembly
_atom_site_disorder_group
U1 U 0.48181(2) 0.41214(2) 0.94686(2) 0.01771(5) Uani 1 1 d . . . . .
Si1 Si 0.53045(11) 0.19563(10) 0.93131(6) 0.0232(3) Uani 1 1 d . . . . .
Si2 Si 0.36981(10) 0.51734(13) 0.85888(5) 0.0265(3) Uani 1 1 d . . . . .
Si3 Si 0.77702(11) 0.54627(12) 1.04090(6) 0.0284(4) Uani 1 1 d . . . . .
N1 N 0.5400(3) 0.2962(3) 0.91952(18) 0.0240(11) Uani 1 1 d . . . . .
N2 N 0.4580(3) 0.5114(3) 0.88965(16) 0.0213(10) Uani 1 1 d . . . . .
N3 N 0.6861(3) 0.5222(3) 1.01849(17) 0.0236(10) Uani 1 1 d . . . . .
N4 N 0.6174(3) 0.4487(3) 0.90212(17) 0.0208(10) Uani 1 1 d . . . . .
N5 N 0.5018(3) 0.5018(3) 1.000000 0.0188(15) Uani 1 2 d S T P . .
N6 N 0.3894(3) 0.3894(3) 1.000000 0.0177(14) Uani 1 2 d S T P . .
H6 H 0.352556 0.352556 1.000000 0.021 Uiso 1 2 calc RS T P . .
C1 C 0.5047(5) 0.1401(4) 0.8752(2) 0.0298(15) Uani 1 1 d . . . . .
H1 H 0.553604 0.142391 0.855536 0.036 Uiso 1 1 calc R . . . .
C2 C 0.4401(5) 0.1771(5) 0.8452(3) 0.0418(19) Uani 1 1 d . . . . .
H2A H 0.388810 0.169828 0.860564 0.063 Uiso 1 1 calc GR . . . .
H2B H 0.439345 0.151571 0.814415 0.063 Uiso 1 1 calc GR . . . .
H2C H 0.450689 0.233715 0.841422 0.063 Uiso 1 1 calc GR . . . .
C3 C 0.4893(5) 0.0515(4) 0.8835(3) 0.0387(17) Uani 1 1 d . . . . .
H3A H 0.532329 0.029202 0.902270 0.058 Uiso 1 1 calc GR . . . .
H3B H 0.486647 0.024077 0.853266 0.058 Uiso 1 1 calc GR . . . .
H3C H 0.439072 0.044842 0.900141 0.058 Uiso 1 1 calc GR . . . .
C4 C 0.4530(4) 0.1828(4) 0.9792(2) 0.0287(14) Uani 1 1 d . . . . .
H4 H 0.462601 0.225400 1.002782 0.034 Uiso 1 1 calc R . . . .
C5 C 0.3682(5) 0.1928(5) 0.9620(3) 0.0399(18) Uani 1 1 d . . . . .
H5A H 0.363312 0.243011 0.945157 0.060 Uiso 1 1 calc GR . . . .
H5B H 0.332184 0.192639 0.988888 0.060 Uiso 1 1 calc GR . . . .
H5C H 0.354697 0.149044 0.940949 0.060 Uiso 1 1 calc GR . . . .
C6 C 0.4594(6) 0.1032(4) 1.0054(3) 0.0420(19) Uani 1 1 d . . . . .
H6A H 0.453572 0.059647 0.983021 0.063 Uiso 1 1 calc GR . . . .
H6B H 0.417479 0.099941 1.029021 0.063 Uiso 1 1 calc GR . . . .
H6C H 0.511064 0.099638 1.020725 0.063 Uiso 1 1 calc GR . . . .
C7 C 0.6253(5) 0.1485(4) 0.9541(3) 0.0353(16) Uani 1 1 d . . . . .
H7 H 0.609238 0.096691 0.968112 0.042 Uiso 1 1 calc R . . . .
C8 C 0.6597(5) 0.1968(5) 0.9940(3) 0.045(2) Uani 1 1 d . . . . .
H8A H 0.681453 0.246321 0.981665 0.068 Uiso 1 1 calc GR . . . .
H8B H 0.701807 0.166635 1.009393 0.068 Uiso 1 1 calc GR . . . .
H8C H 0.618013 0.208776 1.016817 0.068 Uiso 1 1 calc GR . . . .
C9 C 0.6890(5) 0.1294(6) 0.9184(3) 0.054(2) Uani 1 1 d . . . . .
H9A H 0.666852 0.095416 0.893885 0.081 Uiso 1 1 calc GR . . . .
H9B H 0.732704 0.101845 0.933966 0.081 Uiso 1 1 calc GR . . . .
H9C H 0.708508 0.178510 0.904394 0.081 Uiso 1 1 calc GR . . . .
C10 C 0.5923(4) 0.3106(4) 0.8789(2) 0.0271(13) Uani 1 1 d . . . . .
H10A H 0.560157 0.328807 0.852035 0.033 Uiso 1 1 calc R . . . .
H10B H 0.618410 0.260471 0.869865 0.033 Uiso 1 1 calc R . . . .
C11 C 0.6550(4) 0.3723(4) 0.8901(2) 0.0257(13) Uani 1 1 d . . . . .
H11A H 0.687684 0.354000 0.916746 0.031 Uiso 1 1 calc R . . . .
H11B H 0.690090 0.379414 0.862662 0.031 Uiso 1 1 calc R . . . .
C12 C 0.3811(4) 0.4907(5) 0.7945(2) 0.0323(14) Uani 1 1 d . . . . .
H12 H 0.413063 0.534326 0.780376 0.039 Uiso 1 1 calc R . . . .
C13 C 0.3011(5) 0.4928(6) 0.7688(3) 0.045(2) Uani 1 1 d . . . . .
H13A H 0.268144 0.448697 0.779550 0.067 Uiso 1 1 calc GR . . . .
H13B H 0.309870 0.488201 0.735006 0.067 Uiso 1 1 calc GR . . . .
H13C H 0.274272 0.542891 0.775607 0.067 Uiso 1 1 calc GR . . . .
C14 C 0.4246(5) 0.4150(6) 0.7822(3) 0.047(2) Uani 1 1 d . . . . .
H14A H 0.475219 0.413593 0.798925 0.071 Uiso 1 1 calc GR . . . .
H14B H 0.434210 0.413234 0.748400 0.071 Uiso 1 1 calc GR . . . .
H14C H 0.392498 0.369384 0.791498 0.071 Uiso 1 1 calc GR . . . .
C15 C 0.3000(4) 0.4483(5) 0.8914(2) 0.0385(18) Uani 1 1 d . . . . .
H15 H 0.313867 0.452874 0.925361 0.046 Uiso 1 1 calc R . . . .
C16 C 0.2131(4) 0.4712(6) 0.8874(3) 0.046(2) Uani 1 1 d . . . . .
H16A H 0.204694 0.522909 0.902071 0.069 Uiso 1 1 calc GR . . . .
H16B H 0.180465 0.431456 0.903208 0.069 Uiso 1 1 calc GR . . . .
H16C H 0.198153 0.473992 0.854236 0.069 Uiso 1 1 calc GR . . . .
C17 C 0.3109(5) 0.3620(6) 0.8785(3) 0.050(2) Uani 1 1 d . . . . .
H17A H 0.293943 0.353621 0.846096 0.075 Uiso 1 1 calc GR . . . .
H17B H 0.278983 0.329042 0.899505 0.075 Uiso 1 1 calc GR . . . .
H17C H 0.366767 0.347683 0.881722 0.075 Uiso 1 1 calc GR . . . .
C18 C 0.3239(5) 0.6196(5) 0.8609(3) 0.0401(18) Uani 1 1 d . . . . .
H18 H 0.266641 0.613225 0.853101 0.048 Uiso 1 1 calc R . . . .
C19 C 0.3282(5) 0.6520(6) 0.9110(3) 0.049(2) Uani 1 1 d . . . . .
H19A H 0.312486 0.610609 0.933110 0.074 Uiso 1 1 calc GR . . . .
H19B H 0.292432 0.697309 0.914047 0.074 Uiso 1 1 calc GR . . . .
H19C H 0.382455 0.668850 0.917811 0.074 Uiso 1 1 calc GR . . . .
C20 C 0.3575(6) 0.6812(5) 0.8266(3) 0.049(2) Uani 1 1 d . . . . .
H20A H 0.415055 0.684138 0.830250 0.073 Uiso 1 1 calc GR . . . .
H20B H 0.334227 0.733067 0.833334 0.073 Uiso 1 1 calc GR . . . .
H20C H 0.344641 0.665754 0.794416 0.073 Uiso 1 1 calc GR . . . .
C21 C 0.5280(4) 0.5493(4) 0.8681(2) 0.0257(13) Uani 1 1 d . . . . .
H21A H 0.547011 0.591961 0.889018 0.031 Uiso 1 1 calc R . . . .
H21B H 0.512188 0.573740 0.838043 0.031 Uiso 1 1 calc R . . . .
C22 C 0.5945(3) 0.4921(4) 0.85935(19) 0.0228(12) Uani 1 1 d . . . . .
H22A H 0.578125 0.453777 0.835006 0.027 Uiso 1 1 calc R . . . .
H22B H 0.640914 0.521477 0.847323 0.027 Uiso 1 1 calc R . . . .
C23 C 0.8600(5) 0.4729(6) 1.0278(3) 0.048(2) Uani 1 1 d . . . . .
H23 H 0.905419 0.491523 1.047331 0.058 Uiso 1 1 calc R . . . .
C24 C 0.8920(5) 0.4716(7) 0.9780(3) 0.061(3) Uani 1 1 d . . . . .
H24A H 0.849546 0.456737 0.956346 0.092 Uiso 1 1 calc GR . . . .
H24B H 0.935049 0.433046 0.975838 0.092 Uiso 1 1 calc GR . . . .
H24C H 0.911879 0.524223 0.969785 0.092 Uiso 1 1 calc GR . . . .
C25 C 0.8441(6) 0.3886(6) 1.0448(4) 0.063(3) Uani 1 1 d . . . . .
H25A H 0.827335 0.389934 1.077694 0.095 Uiso 1 1 calc GR . . . .
H25B H 0.892562 0.357163 1.042018 0.095 Uiso 1 1 calc GR . . . .
H25C H 0.802338 0.364743 1.025722 0.095 Uiso 1 1 calc GR . . . .
C26 C 0.7660(4) 0.5537(5) 1.1074(2) 0.0328(15) Uani 1 1 d . . . . .
H26 H 0.725147 0.513489 1.116035 0.039 Uiso 1 1 calc R . . . .
C27 C 0.8388(5) 0.5335(6) 1.1371(3) 0.048(2) Uani 1 1 d . . . . .
H27A H 0.858357 0.480920 1.128402 0.072 Uiso 1 1 calc GR . . . .
H27B H 0.824298 0.533691 1.170336 0.072 Uiso 1 1 calc GR . . . .
H27C H 0.880260 0.572826 1.131526 0.072 Uiso 1 1 calc GR . . . .
C28 C 0.7330(4) 0.6331(5) 1.1242(2) 0.0356(16) Uani 1 1 d . . . . .
H28A H 0.772828 0.674487 1.119575 0.053 Uiso 1 1 calc GR . . . .
H28B H 0.719750 0.629523 1.157583 0.053 Uiso 1 1 calc GR . . . .
H28C H 0.685363 0.646175 1.106292 0.053 Uiso 1 1 calc GR . . . .
C29 C 0.8137(5) 0.6467(5) 1.0205(3) 0.0402(18) Uani 1 1 d . . . . .
H29 H 0.778315 0.686480 1.035812 0.048 Uiso 1 1 calc R . . . .
C30 C 0.8978(5) 0.6673(7) 1.0364(3) 0.060(3) Uani 1 1 d . . . . .
H30A H 0.900745 0.664978 1.070640 0.090 Uiso 1 1 calc GR . . . .
H30B H 0.911164 0.720824 1.025803 0.090 Uiso 1 1 calc GR . . . .
H30C H 0.935157 0.629424 1.022851 0.090 Uiso 1 1 calc GR . . . .
C31 C 0.8058(5) 0.6612(6) 0.9672(3) 0.050(2) Uani 1 1 d . . . . .
H31A H 0.841111 0.625106 0.950313 0.075 Uiso 1 1 calc GR . . . .
H31B H 0.820362 0.715963 0.960029 0.075 Uiso 1 1 calc GR . . . .
H31C H 0.751088 0.651644 0.957472 0.075 Uiso 1 1 calc GR . . . .
C32 C 0.6829(4) 0.4632(4) 0.9808(2) 0.0225(13) Uani 1 1 d . . . . .
H32A H 0.639256 0.425873 0.987596 0.027 Uiso 1 1 calc R . . . .
H32B H 0.732796 0.432663 0.981004 0.027 Uiso 1 1 calc R . . . .
C33 C 0.6704(3) 0.4978(4) 0.9312(2) 0.0223(13) Uani 1 1 d . . . . .
H33A H 0.647787 0.551550 0.933979 0.027 Uiso 1 1 calc R . . . .
H33B H 0.722293 0.502400 0.915396 0.027 Uiso 1 1 calc R . . . .
Li1 Li 0.4697(7) 0.5930(7) 0.9507(4) 0.033(2) Uani 1 1 d . . . . .
Li2 Li 0.5921(7) 0.5921(7) 1.000000 0.026(3) Uani 1 2 d S T P . .

loop_
_atom_site_aniso_label
_atom_site_aniso_U_11
_atom_site_aniso_U_22
_atom_site_aniso_U_33
_atom_site_aniso_U_23
_atom_site_aniso_U_13
_atom_site_aniso_U_12
U1 0.01890(9) 0.01788(9) 0.01635(8) -0.00025(7) 0.00132(7) -0.00048(8)
Si1 0.0271(9) 0.0182(7) 0.0243(8) -0.0030(6) -0.0018(6) 0.0004(7)
Si2 0.0201(8) 0.0406(10) 0.0189(7) 0.0053(7) -0.0013(6) 0.0006(7)
Si3 0.0199(8) 0.0397(10) 0.0255(9) -0.0093(7) -0.0034(6) 0.0042(7)
N1 0.030(3) 0.018(2) 0.024(3) -0.006(2) 0.004(2) 0.002(2)
N2 0.023(2) 0.026(3) 0.015(2) 0.0094(19) -0.0013(18) 0.001(2)
N3 0.020(2) 0.027(3) 0.024(2) -0.003(2) -0.003(2) 0.006(2)
N4 0.021(2) 0.021(2) 0.020(2) -0.005(2) -0.0020(19) 0.002(2)
N5 0.021(2) 0.021(2) 0.014(3) -0.0016(18) 0.0016(18) -0.006(3)
N6 0.020(2) 0.020(2) 0.014(3) -0.0052(19) 0.0052(19) -0.010(3)
C1 0.037(4) 0.027(3) 0.026(3) -0.002(3) 0.000(3) 0.001(3)
C2 0.054(5) 0.039(4) 0.032(4) -0.005(3) -0.014(3) -0.004(4)
C3 0.053(5) 0.026(3) 0.037(4) -0.006(3) -0.003(4) -0.004(3)
C4 0.041(4) 0.017(3) 0.028(3) -0.002(3) 0.002(3) -0.004(3)
C5 0.038(4) 0.037(4) 0.044(4) -0.002(3) 0.001(3) -0.002(3)
C6 0.064(6) 0.028(4) 0.034(4) 0.006(3) 0.007(4) -0.003(4)
C7 0.037(4) 0.031(4) 0.037(4) 0.000(3) -0.001(3) 0.000(3)
C8 0.049(5) 0.037(4) 0.050(5) 0.001(4) -0.018(4) 0.003(4)
C9 0.035(4) 0.066(6) 0.062(6) 0.001(5) 0.000(4) 0.015(4)
C10 0.032(3) 0.024(3) 0.026(3) -0.007(2) 0.008(3) 0.000(3)
C11 0.026(3) 0.023(3) 0.028(3) -0.006(3) 0.004(3) -0.001(3)
C12 0.031(3) 0.046(4) 0.021(3) 0.009(3) -0.001(2) -0.004(3)
C13 0.045(4) 0.062(6) 0.028(3) 0.000(3) -0.013(3) -0.001(4)
C14 0.045(5) 0.067(6) 0.030(3) -0.012(4) -0.006(3) 0.002(4)
C15 0.031(4) 0.062(5) 0.023(3) 0.012(3) -0.002(3) -0.011(4)
C16 0.021(3) 0.080(7) 0.037(4) -0.004(4) 0.002(3) -0.007(4)
C17 0.037(4) 0.054(6) 0.059(5) 0.020(4) -0.006(4) -0.013(4)
C18 0.029(4) 0.056(5) 0.036(4) 0.002(3) -0.007(3) 0.015(3)
C19 0.045(5) 0.059(5) 0.044(4) -0.003(4) 0.003(4) 0.025(4)
C20 0.061(6) 0.047(5) 0.039(4) 0.008(4) -0.011(4) 0.016(4)
C21 0.025(3) 0.027(3) 0.025(3) 0.009(2) -0.001(2) -0.004(3)
C22 0.021(3) 0.027(3) 0.020(2) 0.003(2) 0.003(2) -0.001(2)
C23 0.029(4) 0.068(6) 0.047(4) -0.026(4) -0.015(3) 0.019(4)
C24 0.027(4) 0.104(8) 0.053(5) -0.044(6) -0.007(3) 0.021(5)
C25 0.063(6) 0.065(6) 0.061(6) -0.013(5) -0.027(5) 0.040(5)
C26 0.027(3) 0.041(4) 0.030(3) -0.007(3) -0.005(3) 0.003(3)
C27 0.036(4) 0.075(7) 0.033(4) -0.006(4) -0.009(3) 0.013(4)
C28 0.032(4) 0.045(4) 0.030(3) -0.011(3) 0.002(3) -0.007(3)
C29 0.030(4) 0.054(5) 0.037(4) -0.011(4) 0.008(3) -0.012(4)
C30 0.042(5) 0.084(7) 0.054(5) -0.023(5) 0.010(4) -0.026(5)
C31 0.045(5) 0.062(6) 0.044(4) -0.002(4) 0.008(4) -0.020(4)
C32 0.024(3) 0.021(3) 0.023(3) 0.000(2) -0.003(2) 0.004(2)
C33 0.019(3) 0.027(3) 0.021(3) -0.001(2) 0.003(2) 0.003(2)
Li1 0.040(6) 0.022(5) 0.036(5) 0.002(5) -0.010(5) -0.005(5)
Li2 0.025(4) 0.025(4) 0.028(7) 0.002(5) -0.002(5) -0.004(7)

loop_
_atom_type_symbol
_atom_type_description
_atom_type_scat_dispersion_real
_atom_type_scat_dispersion_imag
_atom_type_scat_source
C C 0.0181 0.0091 'International Tables Vol C Tables 4.2.6.8 and 6.1.1.4'
H H 0.0000 0.0000 'International Tables Vol C Tables 4.2.6.8 and 6.1.1.4'
Li Li 0.0008 0.0003 'International Tables Vol C Tables 4.2.6.8 and 6.1.1.4'
N N 0.0311 0.0180 'International Tables Vol C Tables 4.2.6.8 and 6.1.1.4'
Si Si 0.2541 0.3302 'International Tables Vol C Tables 4.2.6.8 and 6.1.1.4'
U U -4.3638 13.4090 'International Tables Vol C Tables 4.2.6.8 and 6.1.1.4'

loop_
_exptl_crystal_face_index_h
_exptl_crystal_face_index_k
_exptl_crystal_face_index_l
_exptl_crystal_face_perp_dist
_exptl_oxdiff_crystal_face_indexfrac_h
_exptl_oxdiff_crystal_face_indexfrac_k
_exptl_oxdiff_crystal_face_indexfrac_l
_exptl_oxdiff_crystal_face_x
_exptl_oxdiff_crystal_face_y
_exptl_oxdiff_crystal_face_z
-10 -5 0 0.0263 -10.0125 -4.9971 -0.0043 -0.0332 -0.0793 -1.0169
10 5 1 0.0148 10.0119 4.9977 1.0043 0.0144 0.1298 1.0136
3 -5 -15 0.0608 3.0003 -5.0174 -14.9950 -0.2137 -0.9365 0.1199
-4 5 15 0.0534 -4.0005 5.0183 14.9943 0.2492 0.9442 -0.2035
-4 8 -10 0.0394 -3.9788 8.0088 -10.0062 0.9507 -0.2245 -0.0117
4 -9 -8 0.0444 3.9881 -9.0197 -7.9926 -0.6911 -0.7156 0.0355
-4 9 8 0.0444 -3.9881 9.0197 7.9926 0.6911 0.7156 -0.0355
2 -7 15 0.0348 1.9771 -7.0029 15.0042 -0.8958 0.5235 -0.1360
4 -10 5 0.0246 3.9779 -10.0140 5.0074 -1.0123 -0.0904 -0.0440
-4 10 -5 0.0246 -3.9779 10.0140 -5.0074 1.0123 0.0904 0.0440

loop_
_geom_angle_atom_site_label_1
_geom_angle_atom_site_label_2
_geom_angle_atom_site_label_3
_geom_angle
_geom_angle_site_symmetry_1
_geom_angle_site_symmetry_3
_geom_angle_publ_flag
N1 U1 N2 115.86(18) . . ?
N1 U1 N4 71.04(18) . . ?
N2 U1 N4 69.89(16) . . ?
N5 U1 N1 139.14(14) . . ?
N5 U1 N2 90.74(15) . . ?
N5 U1 N4 92.18(17) . . ?
N5 U1 N6 75.69(18) . . ?
N6 U1 N1 112.44(17) . . ?
N6 U1 N2 118.34(12) . . ?
N6 U1 N4 164.96(15) . . ?
N1 Si1 C1 109.8(3) . . ?
N1 Si1 C4 108.3(3) . . ?
N1 Si1 C7 113.4(3) . . ?
C4 Si1 C1 112.9(3) . . ?
C4 Si1 C7 106.6(3) . . ?
C7 Si1 C1 105.8(3) . . ?
N2 Si2 C12 112.9(3) . . ?
N2 Si2 C15 104.6(3) . . ?
N2 Si2 C18 112.9(3) . . ?
C15 Si2 C12 112.9(3) . . ?
C18 Si2 C12 106.6(3) . . ?
C18 Si2 C15 106.9(4) . . ?
N3 Si3 C23 115.5(3) . . ?
N3 Si3 C26 107.4(3) . . ?
N3 Si3 C29 113.0(3) . . ?
C23 Si3 C26 107.9(3) . . ?
C29 Si3 C23 106.4(4) . . ?
C29 Si3 C26 106.1(3) . . ?
Si1 N1 U1 135.9(3) . . ?
C10 N1 U1 112.1(4) . . ?
C10 N1 Si1 111.6(4) . . ?
Si2 N2 U1 122.3(3) . . ?
Si2 N2 Li1 115.8(4) . . ?
C21 N2 U1 117.1(4) . . ?
C21 N2 Si2 116.9(4) . . ?
C21 N2 Li1 89.2(5) . . ?
Li1 N2 U1 83.4(3) . . ?
Si3 N3 Li1 130.1(4) . 7_557 ?
Si3 N3 Li2 130.8(5) . 7_557 ?
Si3 N3 Li2 130.8(5) . . ?
C32 N3 Si3 118.0(4) . . ?
C32 N3 Li1 89.5(5) . 7_557 ?
C32 N3 Li2 100.0(4) . . ?
C32 N3 Li2 100.0(4) . 7_557 ?
Li1 N3 Li2 76.1(5) 7_557 . ?
Li1 N3 Li2 76.1(5) 7_557 7_557 ?
Li2 N3 Li2 0.0(4) . 7_557 ?
C11 N4 U1 105.9(4) . . ?
C22 N4 U1 106.4(3) . . ?
C22 N4 C11 110.8(5) . . ?
C22 N4 C33 110.2(5) . . ?
C33 N4 U1 112.3(3) . . ?
C33 N4 C11 111.1(5) . . ?
U1 N5 U1 105.7(3) . 7_557 ?
Li1 N5 U1 90.2(3) . . ?
Li1 N5 U1 113.0(3) 7_557 . ?
Li1 N5 U1 113.0(3) . 7_557 ?
Li1 N5 U1 90.2(3) 7_557 7_557 ?
Li1 N5 Li1 141.8(7) 7_557 . ?
Li1 N5 Li2 70.9(3) 7_557 . ?
Li1 N5 Li2 70.9(3) . . ?
Li1 N5 Li2 70.9(3) 7_557 7_557 ?
Li1 N5 Li2 70.9(3) . 7_557 ?
Li2 N5 U1 127.16(14) 7_557 7_557 ?
Li2 N5 U1 127.16(14) . . ?
Li2 N5 U1 127.16(14) . 7_557 ?
Li2 N5 U1 127.16(14) 7_557 . ?
Li2 N5 Li2 0.0(4) 7_557 . ?
U1 N6 U1 102.9(3) 7_557 . ?
U1 N6 H6 128.5 . . ?
U1 N6 H6 128.5 7_557 . ?
Si1 C1 H1 105.3 . . ?
C2 C1 Si1 115.7(5) . . ?
C2 C1 H1 105.3 . . ?
C2 C1 C3 111.4(7) . . ?
C3 C1 Si1 112.9(5) . . ?
C3 C1 H1 105.3 . . ?
C1 C2 H2A 109.5 . . ?
C1 C2 H2B 109.5 . . ?
C1 C2 H2C 109.5 . . ?
H2A C2 H2B 109.5 . . ?
H2A C2 H2C 109.5 . . ?
H2B C2 H2C 109.5 . . ?
C1 C3 H3A 109.5 . . ?
C1 C3 H3B 109.5 . . ?
C1 C3 H3C 109.5 . . ?
H3A C3 H3B 109.5 . . ?
H3A C3 H3C 109.5 . . ?
H3B C3 H3C 109.5 . . ?
Si1 C4 H4 106.8 . . ?
C5 C4 Si1 113.8(5) . . ?
C5 C4 H4 106.8 . . ?
C5 C4 C6 108.5(6) . . ?
C6 C4 Si1 113.5(5) . . ?
C6 C4 H4 106.8 . . ?
C4 C5 H5A 109.5 . . ?
C4 C5 H5B 109.5 . . ?
C4 C5 H5C 109.5 . . ?
H5A C5 H5B 109.5 . . ?
H5A C5 H5C 109.5 . . ?
H5B C5 H5C 109.5 . . ?
C4 C6 H6A 109.5 . . ?
C4 C6 H6B 109.5 . . ?
C4 C6 H6C 109.5 . . ?
H6A C6 H6B 109.5 . . ?
H6A C6 H6C 109.5 . . ?
H6B C6 H6C 109.5 . . ?
Si1 C7 H7 106.0 . . ?
C8 C7 Si1 110.7(5) . . ?
C8 C7 H7 106.0 . . ?
C9 C7 Si1 117.2(6) . . ?
C9 C7 H7 106.0 . . ?
C9 C7 C8 110.3(7) . . ?
C7 C8 H8A 109.5 . . ?
C7 C8 H8B 109.5 . . ?
C7 C8 H8C 109.5 . . ?
H8A C8 H8B 109.5 . . ?
H8A C8 H8C 109.5 . . ?
H8B C8 H8C 109.5 . . ?
C7 C9 H9A 109.5 . . ?
C7 C9 H9B 109.5 . . ?
C7 C9 H9C 109.5 . . ?
H9A C9 H9B 109.5 . . ?
H9A C9 H9C 109.5 . . ?
H9B C9 H9C 109.5 . . ?
N1 C10 H10A 109.3 . . ?
N1 C10 H10B 109.3 . . ?
N1 C10 C11 111.5(5) . . ?
H10A C10 H10B 108.0 . . ?
C11 C10 H10A 109.3 . . ?
C11 C10 H10B 109.3 . . ?
N4 C11 C10 110.4(5) . . ?
N4 C11 H11A 109.6 . . ?
N4 C11 H11B 109.6 . . ?
C10 C11 H11A 109.6 . . ?
C10 C11 H11B 109.6 . . ?
H11A C11 H11B 108.1 . . ?
Si2 C12 H12 105.5 . . ?
C13 C12 Si2 111.5(5) . . ?
C13 C12 H12 105.5 . . ?
C14 C12 Si2 118.1(5) . . ?
C14 C12 H12 105.5 . . ?
C14 C12 C13 109.7(6) . . ?
C12 C13 H13A 109.5 . . ?
C12 C13 H13B 109.5 . . ?
C12 C13 H13C 109.5 . . ?
H13A C13 H13B 109.5 . . ?
H13A C13 H13C 109.5 . . ?
H13B C13 H13C 109.5 . . ?
C12 C14 H14A 109.5 . . ?
C12 C14 H14B 109.5 . . ?
C12 C14 H14C 109.5 . . ?
H14A C14 H14B 109.5 . . ?
H14A C14 H14C 109.5 . . ?
H14B C14 H14C 109.5 . . ?
Si2 C15 H15 106.3 . . ?
C16 C15 Si2 113.9(6) . . ?
C16 C15 H15 106.3 . . ?
C17 C15 Si2 113.4(6) . . ?
C17 C15 H15 106.3 . . ?
C17 C15 C16 110.1(7) . . ?
C15 C16 H16A 109.5 . . ?
C15 C16 H16B 109.5 . . ?
C15 C16 H16C 109.5 . . ?
H16A C16 H16B 109.5 . . ?
H16A C16 H16C 109.5 . . ?
H16B C16 H16C 109.5 . . ?
C15 C17 H17A 109.5 . . ?
C15 C17 H17B 109.5 . . ?
C15 C17 H17C 109.5 . . ?
H17A C17 H17B 109.5 . . ?
H17A C17 H17C 109.5 . . ?
H17B C17 H17C 109.5 . . ?
Si2 C18 H18 106.9 . . ?
C19 C18 Si2 109.5(5) . . ?
C19 C18 H18 106.9 . . ?
C19 C18 C20 109.5(8) . . ?
C20 C18 Si2 116.6(6) . . ?
C20 C18 H18 106.9 . . ?
C18 C19 H19A 109.5 . . ?
C18 C19 H19B 109.5 . . ?
C18 C19 H19C 109.5 . . ?
H19A C19 H19B 109.5 . . ?
H19A C19 H19C 109.5 . . ?
H19B C19 H19C 109.5 . . ?
C18 C20 H20A 109.5 . . ?
C18 C20 H20B 109.5 . . ?
C18 C20 H20C 109.5 . . ?
H20A C20 H20B 109.5 . . ?
H20A C20 H20C 109.5 . . ?
H20B C20 H20C 109.5 . . ?
N2 C21 H21A 109.0 . . ?
N2 C21 H21B 109.0 . . ?
N2 C21 C22 112.9(5) . . ?
H21A C21 H21B 107.8 . . ?
C22 C21 H21A 109.0 . . ?
C22 C21 H21B 109.0 . . ?
N4 C22 C21 112.2(5) . . ?
N4 C22 H22A 109.2 . . ?
N4 C22 H22B 109.2 . . ?
C21 C22 H22A 109.2 . . ?
C21 C22 H22B 109.2 . . ?
H22A C22 H22B 107.9 . . ?
Si3 C23 H23 104.6 . . ?
C24 C23 Si3 116.9(7) . . ?
C24 C23 H23 104.6 . . ?
C24 C23 C25 110.2(8) . . ?
C25 C23 Si3 114.5(6) . . ?
C25 C23 H23 104.6 . . ?
C23 C24 H24A 109.5 . . ?
C23 C24 H24B 109.5 . . ?
C23 C24 H24C 109.5 . . ?
H24A C24 H24B 109.5 . . ?
H24A C24 H24C 109.5 . . ?
H24B C24 H24C 109.5 . . ?
C23 C25 H25A 109.5 . . ?
C23 C25 H25B 109.5 . . ?
C23 C25 H25C 109.5 . . ?
H25A C25 H25B 109.5 . . ?
H25A C25 H25C 109.5 . . ?
H25B C25 H25C 109.5 . . ?
Si3 C26 H26 105.5 . . ?
C27 C26 Si3 117.1(5) . . ?
C27 C26 H26 105.5 . . ?
C28 C26 Si3 113.8(5) . . ?
C28 C26 H26 105.5 . . ?
C28 C26 C27 108.4(6) . . ?
C26 C27 H27A 109.5 . . ?
C26 C27 H27B 109.5 . . ?
C26 C27 H27C 109.5 . . ?
H27A C27 H27B 109.5 . . ?
H27A C27 H27C 109.5 . . ?
H27B C27 H27C 109.5 . . ?
C26 C28 H28A 109.5 . . ?
C26 C28 H28B 109.5 . . ?
C26 C28 H28C 109.5 . . ?
H28A C28 H28B 109.5 . . ?
H28A C28 H28C 109.5 . . ?
H28B C28 H28C 109.5 . . ?
Si3 C29 H29 105.8 . . ?
C30 C29 Si3 114.5(7) . . ?
C30 C29 H29 105.8 . . ?
C30 C29 C31 109.5(7) . . ?
C31 C29 Si3 114.5(6) . . ?
C31 C29 H29 105.8 . . ?
C29 C30 H30A 109.5 . . ?
C29 C30 H30B 109.5 . . ?
C29 C30 H30C 109.5 . . ?
H30A C30 H30B 109.5 . . ?
H30A C30 H30C 109.5 . . ?
H30B C30 H30C 109.5 . . ?
C29 C31 H31A 109.5 . . ?
C29 C31 H31B 109.5 . . ?
C29 C31 H31C 109.5 . . ?
H31A C31 H31B 109.5 . . ?
H31A C31 H31C 109.5 . . ?
H31B C31 H31C 109.5 . . ?
N3 C32 H32A 108.6 . . ?
N3 C32 H32B 108.6 . . ?
N3 C32 C33 114.8(5) . . ?
H32A C32 H32B 107.5 . . ?
C33 C32 H32A 108.6 . . ?
C33 C32 H32B 108.6 . . ?
N4 C33 C32 112.7(5) . . ?
N4 C33 H33A 109.1 . . ?
N4 C33 H33B 109.1 . . ?
C32 C33 H33A 109.1 . . ?
C32 C33 H33B 109.1 . . ?
H33A C33 H33B 107.8 . . ?
N2 Li1 U1 106.6(4) . 7_557 ?
N2 Li1 C32 172.4(6) . 7_557 ?
N3 Li1 U1 99.9(4) 7_557 7_557 ?
N3 Li1 N2 149.9(7) 7_557 . ?
N3 Li1 N5 99.4(5) 7_557 . ?
N3 Li1 C32 36.3(3) 7_557 7_557 ?
N5 Li1 U1 33.6(2) . 7_557 ?
N5 Li1 N2 95.2(5) . . ?
N5 Li1 C32 86.2(4) . 7_557 ?
C32 Li1 U1 70.6(3) 7_557 7_557 ?
N3 Li2 N3 163.9(9) . 7_557 ?
N3 Li2 N5 98.1(5) . . ?
N3 Li2 N5 98.1(5) 7_557 . ?
N3 Li2 C32 32.1(2) 7_557 7_557 ?
N3 Li2 C32 153.44(19) . 7_557 ?
N3 Li2 H33A 73.2(2) 7_557 7_557 ?
N3 Li2 H33A 105.4(2) . 7_557 ?
N3 Li2 Li1 51.2(3) . 7_557 ?
N3 Li2 Li1 142.1(6) 7_557 7_557 ?
N5 Li2 C32 80.3(4) . 7_557 ?
N5 Li2 H33A 94.7(4) . 7_557 ?
N5 Li2 Li1 54.5(4) . 7_557 ?
C32 Li2 H33A 48.8(2) 7_557 7_557 ?
Li1 Li2 C32 111.0(5) 7_557 7_557 ?
Li1 Li2 H33A 82.8(4) 7_557 7_557 ?
Li2 Li2 N3 0(10) 7_557 . ?
Li2 Li2 N3 0(10) 7_557 7_557 ?
Li2 Li2 N5 0(3) 7_557 . ?
Li2 Li2 C32 0(10) 7_557 7_557 ?
Li2 Li2 H33A 0(10) 7_557 7_557 ?
Li2 Li2 Li1 0(10) 7_557 7_557 ?

loop_
_geom_bond_atom_site_label_1
_geom_bond_atom_site_label_2
_geom_bond_distance
_geom_bond_site_symmetry_2
_geom_bond_publ_flag
U1 N1 2.329(5) . ?
U1 N2 2.377(5) . ?
U1 N3 4.425(5) . ?
U1 N4 2.697(5) . ?
U1 N5 2.171(4) . ?
U1 N6 2.212(4) . ?
Si1 N1 1.741(6) . ?
Si1 C1 1.907(7) . ?
Si1 C4 1.905(7) . ?
Si1 C7 1.906(8) . ?
Si2 N2 1.734(5) . ?
Si2 C12 1.903(6) . ?
Si2 C15 1.902(8) . ?
Si2 C18 1.897(8) . ?
Si3 N3 1.714(5) . ?
Si3 C23 1.909(8) . ?
Si3 C26 1.912(7) . ?
Si3 C29 1.900(9) . ?
N1 C10 1.477(8) . ?
N2 C21 1.479(8) . ?
N2 Li1 2.230(12) . ?
N3 C32 1.467(8) . ?
N3 Li1 2.011(12) 7_557 ?
N3 Li2 2.051(6) 7_557 ?
N3 Li2 2.051(6) . ?
N4 C11 1.481(8) . ?
N4 C22 1.476(7) . ?
N4 C33 1.477(8) . ?
N5 Li1 2.158(11) . ?
N5 Li1 2.158(11) 7_557 ?
N5 Li2 2.160(17) . ?
N5 Li2 2.160(17) 7_557 ?
N6 H6 0.8800 . ?
C1 H1 1.0000 . ?
C1 C2 1.521(10) . ?
C1 C3 1.540(9) . ?
C2 H2A 0.9800 . ?
C2 H2B 0.9800 . ?
C2 H2C 0.9800 . ?
C3 H3A 0.9800 . ?
C3 H3B 0.9800 . ?
C3 H3C 0.9800 . ?
C4 H4 1.0000 . ?
C4 C5 1.524(11) . ?
C4 C6 1.543(9) . ?
C5 H5A 0.9800 . ?
C5 H5B 0.9800 . ?
C5 H5C 0.9800 . ?
C6 H6A 0.9800 . ?
C6 H6B 0.9800 . ?
C6 H6C 0.9800 . ?
C7 H7 1.0000 . ?
C7 C8 1.519(11) . ?
C7 C9 1.517(12) . ?
C8 H8A 0.9800 . ?
C8 H8B 0.9800 . ?
C8 H8C 0.9800 . ?
C9 H9A 0.9800 . ?
C9 H9B 0.9800 . ?
C9 H9C 0.9800 . ?
C10 H10A 0.9900 . ?
C10 H10B 0.9900 . ?
C10 C11 1.522(9) . ?
C11 H11A 0.9900 . ?
C11 H11B 0.9900 . ?
C12 H12 1.0000 . ?
C12 C13 1.538(10) . ?
C12 C14 1.517(12) . ?
C13 H13A 0.9800 . ?
C13 H13B 0.9800 . ?
C13 H13C 0.9800 . ?
C14 H14A 0.9800 . ?
C14 H14B 0.9800 . ?
C14 H14C 0.9800 . ?
C15 H15 1.0000 . ?
C15 C16 1.525(11) . ?
C15 C17 1.516(13) . ?
C16 H16A 0.9800 . ?
C16 H16B 0.9800 . ?
C16 H16C 0.9800 . ?
C17 H17A 0.9800 . ?
C17 H17B 0.9800 . ?
C17 H17C 0.9800 . ?
C18 H18 1.0000 . ?
C18 C19 1.534(11) . ?
C18 C20 1.537(12) . ?
C19 H19A 0.9800 . ?
C19 H19B 0.9800 . ?
C19 H19C 0.9800 . ?
C20 H20A 0.9800 . ?
C20 H20B 0.9800 . ?
C20 H20C 0.9800 . ?
C21 H21A 0.9900 . ?
C21 H21B 0.9900 . ?
C21 C22 1.505(9) . ?
C22 H22A 0.9900 . ?
C22 H22B 0.9900 . ?
C23 H23 1.0000 . ?
C23 C24 1.522(12) . ?
C23 C25 1.530(15) . ?
C24 H24A 0.9800 . ?
C24 H24B 0.9800 . ?
C24 H24C 0.9800 . ?
C25 H25A 0.9800 . ?
C25 H25B 0.9800 . ?
C25 H25C 0.9800 . ?
C26 H26 1.0000 . ?
C26 C27 1.533(10) . ?
C26 C28 1.532(10) . ?
C27 H27A 0.9800 . ?
C27 H27B 0.9800 . ?
C27 H27C 0.9800 . ?
C28 H28A 0.9800 . ?
C28 H28B 0.9800 . ?
C28 H28C 0.9800 . ?
C29 H29 1.0000 . ?
C29 C30 1.533(11) . ?
C29 C31 1.547(11) . ?
C30 H30A 0.9800 . ?
C30 H30B 0.9800 . ?
C30 H30C 0.9800 . ?
C31 H31A 0.9800 . ?
C31 H31B 0.9800 . ?
C31 H31C 0.9800 . ?
C32 H32A 0.9900 . ?
C32 H32B 0.9900 . ?
C32 C33 1.546(8) . ?
C33 H33A 0.9900 . ?
C33 H33B 0.9900 . ?
Li2 Li2 0.00(4) 7_557 ?

loop_
_geom_torsion_atom_site_label_1
_geom_torsion_atom_site_label_2
_geom_torsion_atom_site_label_3
_geom_torsion_atom_site_label_4
_geom_torsion
_geom_torsion_site_symmetry_1
_geom_torsion_site_symmetry_2
_geom_torsion_site_symmetry_3
_geom_torsion_site_symmetry_4
_geom_torsion_publ_flag
U1 N1 C10 C11 55.3(6) . . . . ?
U1 N2 C21 C22 38.3(6) . . . . ?
U1 N4 C11 C10 34.1(6) . . . . ?
U1 N4 C22 C21 40.6(5) . . . . ?
U1 N4 C33 C32 49.9(5) . . . . ?
Si1 N1 C10 C11 -130.3(5) . . . . ?
Si2 N2 C21 C22 -120.7(5) . . . . ?
Si3 N3 C32 C33 -102.8(5) . . . . ?
N1 C10 C11 N4 -61.1(7) . . . . ?
N2 Si2 C18 C19 -44.2(7) . . . . ?
N2 Si2 C18 C20 80.8(6) . . . . ?
N2 C21 C22 N4 -54.4(7) . . . . ?
N3 Si3 C29 C30 -175.0(5) . . . . ?
N3 Si3 C29 C31 -47.3(7) . . . . ?
N3 C32 C33 N4 -141.4(5) . . . . ?
C1 Si1 N1 U1 122.9(4) . . . . ?
C1 Si1 N1 C10 -49.7(5) . . . . ?
C4 Si1 N1 U1 -0.8(5) . . . . ?
C4 Si1 N1 C10 -173.4(4) . . . . ?
C7 Si1 N1 U1 -118.9(4) . . . . ?
C7 Si1 N1 C10 68.5(5) . . . . ?
C11 N4 C22 C21 155.3(5) . . . . ?
C11 N4 C33 C32 -68.6(6) . . . . ?
C12 Si2 N2 U1 -110.4(3) . . . . ?
C12 Si2 N2 C21 47.4(6) . . . . ?
C12 Si2 N2 Li1 150.6(4) . . . . ?
C12 Si2 C18 C19 -168.8(6) . . . . ?
C12 Si2 C18 C20 -43.7(7) . . . . ?
C15 Si2 N2 U1 12.7(4) . . . . ?
C15 Si2 N2 C21 170.5(5) . . . . ?
C15 Si2 N2 Li1 -86.3(5) . . . . ?
C15 Si2 C18 C19 70.3(7) . . . . ?
C15 Si2 C18 C20 -164.7(6) . . . . ?
C18 Si2 N2 U1 128.5(4) . . . . ?
C18 Si2 N2 C21 -73.6(5) . . . . ?
C18 Si2 N2 Li1 29.6(5) . . . . ?
C22 N4 C11 C10 -80.9(6) . . . . ?
C22 N4 C33 C32 168.3(5) . . . . ?
C23 Si3 N3 C32 -17.7(6) . . . . ?
C23 Si3 N3 Li1 98.1(7) . . . 7_557 ?
C23 Si3 N3 Li2 -153.7(5) . . . . ?
C23 Si3 N3 Li2 -153.7(5) . . . 7_557 ?
C23 Si3 C29 C30 -47.2(7) . . . . ?
C23 Si3 C29 C31 80.5(7) . . . . ?
C26 Si3 N3 C32 -138.2(5) . . . . ?
C26 Si3 N3 Li1 -22.4(7) . . . 7_557 ?
C26 Si3 N3 Li2 85.8(5) . . . . ?
C26 Si3 N3 Li2 85.8(5) . . . 7_557 ?
C26 Si3 C29 C30 67.6(6) . . . . ?
C26 Si3 C29 C31 -164.7(6) . . . . ?
C29 Si3 N3 C32 105.1(5) . . . . ?
C29 Si3 N3 Li1 -139.1(6) . . . 7_557 ?
C29 Si3 N3 Li2 -30.9(5) . . . . ?
C29 Si3 N3 Li2 -30.9(5) . . . 7_557 ?
C33 N4 C11 C10 156.3(5) . . . . ?
C33 N4 C22 C21 -81.4(6) . . . . ?
Li1 N2 C21 C22 120.5(5) . . . . ?
Li1 N3 C32 C33 120.8(6) 7_557 . . . ?
Li2 N3 C32 C33 45.0(7) . . . . ?
Li2 N3 C32 C33 45.0(7) 7_557 . . . ?

loop_
_twin_individual_id
_twin_individual_mass_fraction_refined
1 1.031(6)
2 -0.031(6)
